data_2013593
loop_
_publ_author_name
'Hatch, Dana M.'
'Wacholtz, William F.'
'Mague, Joel T.'

_publ_section_title
;
 A dimeric heteroleptic five-coordinate zinc(II) complex containing a
 non-motionally restricted <i>N</i>,<i>N</i>'-heterocyclic ligand
;
_journal_issue 11
_journal_name_full 'Acta Crystallographica Section C'
_journal_page_first m452
_journal_page_last m453
_journal_paper_doi 10.1107/S0108270103017633
_journal_volume 59
_journal_year 2003
_chemical_formula_iupac '[Zn2 (C6 H4 S2)2 (C10 H8 N2)2]'
_chemical_formula_moiety 'C32 H24 N4 S4 Zn2'
_chemical_formula_sum 'C32 H24 N4 S4 Zn2'
_chemical_formula_weight 723.54
_chemical_name_systematic
;
bis(\m-1,2-benzenethiolato)-1:2\k^3^S,S':S';2:1\k^3^S,S':S'-
bis[(2,2'-bipyridine-\k^2^N,N')zinc(II)]
;
_space_group_IT_number 14
_symmetry_cell_setting monoclinic
_symmetry_space_group_name_Hall '-P 2yn'
_symmetry_space_group_name_H-M 'P 1 21/n 1'
_atom_sites_solution_hydrogens geom
_atom_sites_solution_primary direct
_atom_sites_solution_secondary difmap
_audit_creation_method SHELXL-97
_cell_angle_alpha 90.00
_cell_angle_beta 93.180(10)
_cell_angle_gamma 90.00
_cell_formula_units_Z 2
_cell_length_a 10.8590(10)
_cell_length_b 9.5230(10)
_cell_length_c 13.9100(10)
_cell_measurement_reflns_used 7279
_cell_measurement_temperature 100(2)
_cell_measurement_theta_max 28.28
_cell_measurement_theta_min 2.32
_cell_volume 1436.2(2)
_computing_cell_refinement SMART
_computing_data_collection 'SMART (Bruker, 2000)'
_computing_data_reduction 'SAINT-Plus (Bruker, 2002)'
_computing_molecular_graphics 'SHELXTL (Bruker, 2000)'
_computing_publication_material SHELXTL
_computing_structure_refinement 'SHELXL97 (Sheldrick, 1997)'
_computing_structure_solution 'SHELXS97 (Sheldrick, 1997)'
_diffrn_ambient_temperature 100(2)
_diffrn_measured_fraction_theta_full 0.993
_diffrn_measured_fraction_theta_max 0.993
_diffrn_measurement_device_type 'Bruker SMART APEX CCD area-detector'
_diffrn_measurement_method '\f and \w scans'
_diffrn_radiation_monochromator graphite
_diffrn_radiation_source 'fine-focus sealed tube'
_diffrn_radiation_type MoK\a
_diffrn_radiation_wavelength 0.71073
_diffrn_reflns_av_R_equivalents 0.0215
_diffrn_reflns_av_sigmaI/netI 0.0211
_diffrn_reflns_limit_h_max 14
_diffrn_reflns_limit_h_min -14
_diffrn_reflns_limit_k_max 12
_diffrn_reflns_limit_k_min -12
_diffrn_reflns_limit_l_max 17
_diffrn_reflns_limit_l_min -17
_diffrn_reflns_number 12291
_diffrn_reflns_theta_full 27.74
_diffrn_reflns_theta_max 27.74
_diffrn_reflns_theta_min 2.32
_diffrn_standards_decay_% <2
_diffrn_standards_number 0
_exptl_absorpt_coefficient_mu 1.993
_exptl_absorpt_correction_T_max 0.7960
_exptl_absorpt_correction_T_min 0.5771
_exptl_absorpt_correction_type multi-scan
_exptl_absorpt_process_details 'SADABS (Sheldrick, 2002)'
_exptl_crystal_colour Yellow
_exptl_crystal_density_diffrn 1.673
_exptl_crystal_density_method 'not measured'
_exptl_crystal_description Plate
_exptl_crystal_F_000 736
_exptl_crystal_size_max 0.31
_exptl_crystal_size_mid 0.20
_exptl_crystal_size_min 0.12
_refine_diff_density_max 0.905
_refine_diff_density_min -0.227
_refine_ls_extinction_method none
_refine_ls_goodness_of_fit_ref 1.055
_refine_ls_hydrogen_treatment constr
_refine_ls_matrix_type full
_refine_ls_number_parameters 190
_refine_ls_number_reflns 3355
_refine_ls_number_restraints 0
_refine_ls_restrained_S_all 1.055
_refine_ls_R_factor_all 0.0270
_refine_ls_R_factor_gt 0.0253
_refine_ls_shift/su_max 0.002
_refine_ls_shift/su_mean 0.000
_refine_ls_structure_factor_coef Fsqd
_refine_ls_weighting_details 'calc w=1/[\s^2^(Fo^2^)+(0.0344P)^2^+0.9504P] where P=(Fo^2^+2Fc^2^)/3'
_refine_ls_weighting_scheme calc
_refine_ls_wR_factor_gt 0.0641
_refine_ls_wR_factor_ref 0.0651
_reflns_number_gt 3154
_reflns_number_total 3355
_reflns_threshold_expression I>2\s(I)
_cod_data_source_file fr1434.cif
_cod_data_source_block I
_cod_depositor_comments
;
The following automatic conversions were performed:
'_symmetry_cell_setting' value 'Monoclinic' changed to 'monoclinic'
according to '/home/saulius/struct/CIF-dictionaries/cif_core.dic'
dictionary named 'cif_core.dic' version 2.4.1 from 2010-06-29.

Automatic conversion script
Id: cif_fix_enum 1527 2010-12-29 10:47:43Z saulius 

The following automatic conversions were performed:

'_symmetry_cell_setting' value 'Monoclinic' changed to 'monoclinic'
according to /home/saulius/struct/CIF-dictionaries/cif_core.dic
dictionary named 'cif_core.dic' version 2.4.1 from 2010-06-29.

Automatic conversion script
Id: cif_fix_values 1715 2011-07-08 13:25:40Z adriana 
;
_cod_original_sg_symbol_H-M 'P 21/n'
_cod_database_code 2013593
_cod_database_fobs_code 2013593

loop_
_symmetry_equiv_pos_as_xyz
'x, y, z'
'-x+1/2, y+1/2, -z+1/2'
'-x, -y, -z'
'x-1/2, -y-1/2, z-1/2'

loop_
_atom_site_label
_atom_site_fract_x
_atom_site_fract_y
_atom_site_fract_z
_atom_site_U_iso_or_equiv
_atom_site_adp_type
_atom_site_calc_flag
_atom_site_refinement_flags
_atom_site_occupancy
_atom_site_disorder_assembly
_atom_site_disorder_group
_atom_site_type_symbol
Zn 0.123273(17) 0.10028(2) 0.961146(13) 0.01320(7) Uani d . 1 . . Zn
S1 -0.08750(4) 0.04958(4) 0.89878(3) 0.01365(9) Uani d . 1 . . S
S2 0.20087(4) -0.00921(4) 0.83074(3) 0.01550(10) Uani d . 1 . . S
N1 0.29770(12) 0.17126(15) 1.03069(10) 0.0143(3) Uani d . 1 . . N
N2 0.11999(12) 0.32455(15) 0.94799(10) 0.0147(3) Uani d . 1 . . N
C1 0.38165(15) 0.08518(18) 1.07275(13) 0.0157(3) Uani d . 1 . . C
H1 0.3705 -0.0133 1.0655 0.019 Uiso calc R 1 . . H
C2 0.48413(16) 0.13347(19) 1.12645(12) 0.0174(3) Uani d . 1 . . C
H2 0.5430 0.0697 1.1545 0.021 Uiso calc R 1 . . H
C3 0.49877(16) 0.27753(19) 1.13831(13) 0.0192(4) Uani d . 1 . . C
H3 0.5667 0.3139 1.1765 0.023 Uiso calc R 1 . . H
C4 0.41316(16) 0.36746(19) 1.09374(13) 0.0186(3) Uani d . 1 . . C
H4 0.4222 0.4663 1.0999 0.022 Uiso calc R 1 . . H
C5 0.31347(15) 0.31040(17) 1.03966(12) 0.0142(3) Uani d . 1 . . C
C6 0.21845(16) 0.39647(17) 0.98561(12) 0.0148(3) Uani d . 1 . . C
C7 0.23249(17) 0.53924(19) 0.97023(13) 0.0191(4) Uani d . 1 . . C
H7 0.3018 0.5879 0.9984 0.023 Uiso calc R 1 . . H
C8 0.14416(18) 0.60991(19) 0.91332(13) 0.0220(4) Uani d . 1 . . C
H8 0.1526 0.7075 0.9012 0.026 Uiso calc R 1 . . H
C9 0.04350(17) 0.5366(2) 0.87437(13) 0.0208(4) Uani d . 1 . . C
H9 -0.0184 0.5829 0.8352 0.025 Uiso calc R 1 . . H
C10 0.03458(16) 0.39453(18) 0.89351(12) 0.0178(3) Uani d . 1 . . C
H10 -0.0349 0.3444 0.8670 0.021 Uiso calc R 1 . . H
C11 -0.05294(15) -0.06764(17) 0.80483(12) 0.0137(3) Uani d . 1 . . C
C12 0.06863(15) -0.08914(16) 0.77633(12) 0.0132(3) Uani d . 1 . . C
C13 0.08616(15) -0.18078(18) 0.69941(12) 0.0154(3) Uani d . 1 . . C
H13 0.1674 -0.1963 0.6795 0.018 Uiso calc R 1 . . H
C14 -0.01168(16) -0.24935(18) 0.65158(12) 0.0170(3) Uani d . 1 . . C
H14 0.0028 -0.3098 0.5991 0.020 Uiso calc R 1 . . H
C15 -0.13133(16) -0.22966(19) 0.68044(13) 0.0182(3) Uani d . 1 . . C
H15 -0.1987 -0.2778 0.6488 0.022 Uiso calc R 1 . . H
C16 -0.15061(15) -0.13893(19) 0.75592(12) 0.0169(3) Uani d . 1 . . C
H16 -0.2323 -0.1245 0.7751 0.020 Uiso calc R 1 . . H

loop_
_atom_site_aniso_label
_atom_site_aniso_U_11
_atom_site_aniso_U_22
_atom_site_aniso_U_33
_atom_site_aniso_U_12
_atom_site_aniso_U_13
_atom_site_aniso_U_23
Zn 0.01153(11) 0.01316(11) 0.01469(11) 0.00025(7) -0.00134(7) -0.00178(7)
S1 0.01120(19) 0.0154(2) 0.01421(19) 0.00100(14) -0.00091(14) -0.00180(15)
S2 0.01051(18) 0.0187(2) 0.0171(2) -0.00120(15) -0.00023(15) -0.00336(15)
N1 0.0133(6) 0.0150(7) 0.0144(7) -0.0001(5) 0.0000(5) 0.0004(5)
N2 0.0143(7) 0.0147(7) 0.0150(7) 0.0014(5) 0.0000(5) -0.0007(5)
C1 0.0137(8) 0.0147(8) 0.0190(8) 0.0004(6) 0.0024(6) 0.0010(6)
C2 0.0139(8) 0.0208(8) 0.0173(8) 0.0024(6) -0.0008(6) 0.0017(7)
C3 0.0158(8) 0.0230(9) 0.0182(8) -0.0021(7) -0.0035(6) -0.0023(7)
C4 0.0187(8) 0.0163(8) 0.0204(9) -0.0027(7) -0.0023(7) -0.0023(7)
C5 0.0142(8) 0.0146(8) 0.0138(8) 0.0005(6) 0.0020(6) -0.0001(6)
C6 0.0154(8) 0.0158(8) 0.0132(8) 0.0009(6) 0.0009(6) -0.0016(6)
C7 0.0204(9) 0.0161(8) 0.0206(9) -0.0015(7) -0.0008(7) -0.0002(7)
C8 0.0279(10) 0.0167(9) 0.0215(9) 0.0022(7) 0.0019(7) 0.0041(7)
C9 0.0232(9) 0.0223(9) 0.0165(8) 0.0069(7) -0.0014(7) 0.0033(7)
C10 0.0173(8) 0.0205(9) 0.0152(8) 0.0021(6) -0.0016(6) -0.0018(6)
C11 0.0148(8) 0.0130(7) 0.0132(8) 0.0002(6) -0.0009(6) 0.0004(6)
C12 0.0131(8) 0.0121(7) 0.0142(8) -0.0017(6) -0.0011(6) 0.0013(6)
C13 0.0161(8) 0.0148(8) 0.0153(8) -0.0003(6) 0.0021(6) 0.0009(6)
C14 0.0210(8) 0.0153(8) 0.0148(8) -0.0022(6) 0.0006(6) -0.0020(6)
C15 0.0182(8) 0.0194(9) 0.0168(8) -0.0058(7) -0.0022(6) -0.0018(6)
C16 0.0124(8) 0.0201(8) 0.0182(8) -0.0019(6) -0.0002(6) -0.0003(7)

loop_
_atom_type_symbol
_atom_type_description
_atom_type_scat_dispersion_real
_atom_type_scat_dispersion_imag
_atom_type_scat_source
C C 0.0033 0.0016 'International Tables Vol C Tables 4.2.6.8 and 6.1.1.4'
H H 0.0000 0.0000 'International Tables Vol C Tables 4.2.6.8 and 6.1.1.4'
N N 0.0061 0.0033 'International Tables Vol C Tables 4.2.6.8 and 6.1.1.4'
S S 0.1246 0.1234 'International Tables Vol C Tables 4.2.6.8 and 6.1.1.4'
Zn Zn 0.2839 1.4301 'International Tables Vol C Tables 4.2.6.8 and 6.1.1.4'

loop_
_geom_angle_atom_site_label_1
_geom_angle_atom_site_label_2
_geom_angle_atom_site_label_3
_geom_angle_site_symmetry_3
_geom_angle
_geom_angle_publ_flag
N2 Zn N1 . 74.91(5) y
N2 Zn S2 . 112.99(4) y
N1 Zn S2 . 98.24(4) y
N2 Zn S1 . 98.93(4) y
N1 Zn S1 . 170.81(4) y
S2 Zn S1 . 90.420(16) y
N2 Zn S1 3_557 129.95(4) y
N1 Zn S1 3_557 89.99(4) y
S2 Zn S1 3_557 116.317(17) y
S1 Zn S1 3_557 88.896(15) y
C11 S1 Zn . 98.81(6) ?
C11 S1 Zn 3_557 105.50(6) ?
Zn S1 Zn 3_557 91.104(15) y
C12 S2 Zn . 102.13(6) ?
C1 N1 C5 . 119.00(15) ?
C1 N1 Zn . 123.88(11) ?
C5 N1 Zn . 116.73(11) ?
C10 N2 C6 . 118.33(15) ?
C10 N2 Zn . 123.41(12) ?
C6 N2 Zn . 117.59(11) ?
N1 C1 C2 . 122.75(16) ?
N1 C1 H1 . 118.6 ?
C2 C1 H1 . 118.6 ?
C1 C2 C3 . 118.38(16) ?
C1 C2 H2 . 120.8 ?
C3 C2 H2 . 120.8 ?
C4 C3 C2 . 119.19(16) ?
C4 C3 H3 . 120.4 ?
C2 C3 H3 . 120.4 ?
C3 C4 C5 . 118.85(16) ?
C3 C4 H4 . 120.6 ?
C5 C4 H4 . 120.6 ?
N1 C5 C4 . 121.79(16) ?
N1 C5 C6 . 114.56(15) ?
C4 C5 C6 . 123.63(16) ?
N2 C6 C7 . 121.95(16) ?
N2 C6 C5 . 115.35(15) ?
C7 C6 C5 . 122.61(16) ?
C8 C7 C6 . 119.12(17) ?
C8 C7 H7 . 120.4 ?
C6 C7 H7 . 120.4 ?
C9 C8 C7 . 119.12(17) ?
C9 C8 H8 . 120.4 ?
C7 C8 H8 . 120.4 ?
C8 C9 C10 . 118.74(17) ?
C8 C9 H9 . 120.6 ?
C10 C9 H9 . 120.6 ?
N2 C10 C9 . 122.74(17) ?
N2 C10 H10 . 118.6 ?
C9 C10 H10 . 118.6 ?
C16 C11 C12 . 119.09(15) ?
C16 C11 S1 . 118.45(13) ?
C12 C11 S1 . 122.44(13) ?
C13 C12 C11 . 118.20(15) ?
C13 C12 S2 . 117.11(13) ?
C11 C12 S2 . 124.70(13) ?
C14 C13 C12 . 121.80(16) ?
C14 C13 H13 . 119.1 ?
C12 C13 H13 . 119.1 ?
C13 C14 C15 . 120.04(16) ?
C13 C14 H14 . 120.0 ?
C15 C14 H14 . 120.0 ?
C16 C15 C14 . 119.01(16) ?
C16 C15 H15 . 120.5 ?
C14 C15 H15 . 120.5 ?
C15 C16 C11 . 121.85(16) ?
C15 C16 H16 . 119.1 ?
C11 C16 H16 . 119.1 ?

loop_
_geom_bond_atom_site_label_1
_geom_bond_atom_site_label_2
_geom_bond_site_symmetry_2
_geom_bond_distance
_geom_bond_publ_flag
Zn N2 . 2.1436(15) y
Zn N1 . 2.1857(14) y
Zn S2 . 2.2929(5) y
Zn S1 . 2.4504(5) y
Zn S1 3_557 2.4634(5) y
S1 C11 . 1.7746(17) ?
S1 Zn 3_557 2.4634(5) y
S2 C12 . 1.7589(17) ?
N1 C1 . 1.336(2) ?
N1 C5 . 1.341(2) ?
N2 C10 . 1.342(2) ?
N2 C6 . 1.351(2) ?
C1 C2 . 1.384(2) ?
C1 H1 . 0.9500 ?
C2 C3 . 1.390(3) ?
C2 H2 . 0.9500 ?
C3 C4 . 1.385(2) ?
C3 H3 . 0.9500 ?
C4 C5 . 1.394(2) ?
C4 H4 . 0.9500 ?
C5 C6 . 1.489(2) ?
C6 C7 . 1.386(2) ?
C7 C8 . 1.384(3) ?
C7 H7 . 0.9500 ?
C8 C9 . 1.382(3) ?
C8 H8 . 0.9500 ?
C9 C10 . 1.383(3) ?
C9 H9 . 0.9500 ?
C10 H10 . 0.9500 ?
C11 C16 . 1.403(2) ?
C11 C12 . 1.414(2) ?
C12 C13 . 1.402(2) ?
C13 C14 . 1.385(2) ?
C13 H13 . 0.9500 ?
C14 C15 . 1.394(2) ?
C14 H14 . 0.9500 ?
C15 C16 . 1.385(2) ?
C15 H15 . 0.9500 ?
C16 H16 . 0.9500 ?
